data_4069416
loop_
_publ_author_name
'Meredith, Joseph M.'
'Goldberg, Karen I.'
'Kaminsky, Werner'
'Heinekey, D. Michael'

_publ_section_title
;
 Dinuclear Iridium Complexes Containing Cp* and Carbonyl Ligands:
 Synthesis, Structure, and Reactivity
;
_journal_issue 12
_journal_name_full Organometallics
_journal_page_first 3546
_journal_paper_doi 10.1021/om900186j
_journal_volume 28
_journal_year 2009
_chemical_formula_moiety 'C22 H32 Ir2 O2, 2(C24 B F20)'
_chemical_formula_sum 'C70 H32 B2 F40 Ir2 O2'
_chemical_formula_weight 2070.98
_chemical_name_common JMM1052
_chemical_name_systematic JMM1052
_space_group_IT_number 2
_symmetry_cell_setting triclinic
_symmetry_Int_Tables_number 2
_symmetry_space_group_name_Hall '-P 1'
_symmetry_space_group_name_H-M 'P -1'
_atom_sites_solution_hydrogens geom
_atom_sites_solution_primary direct
_atom_sites_solution_secondary difmap
_audit_creation_method SHELXL-97
_cell_angle_alpha 84.3822(10)
_cell_angle_beta 65.2489(11)
_cell_angle_gamma 87.8949(8)
_cell_formula_units_Z 1
_cell_length_a 11.2595(2)
_cell_length_b 12.5616(3)
_cell_length_c 13.0354(2)
_cell_measurement_reflns_used 925
_cell_measurement_temperature 130(2)
_cell_measurement_theta_max 20
_cell_measurement_theta_min 3
_cell_volume 1666.26(6)
_computing_cell_refinement 'HKL Scalepack (Otwinowski & Minor 1997)'
_computing_data_collection KappaCCD
_computing_data_reduction 'HKL Scalepack (Otwinowski & Minor 1997)'
_computing_molecular_graphics 'maXus, Zortep'
_computing_publication_material 'SHELXL-97 (Sheldrick, 1997)'
_computing_structure_refinement 'SHELXL-97 (Sheldrick, 1997)'
_computing_structure_solution SIR97
_diffrn_ambient_temperature 130(2)
_diffrn_measured_fraction_theta_full 0.999
_diffrn_measured_fraction_theta_max 0.884
_diffrn_measurement_device_type 'Nonius KappaCCD'
_diffrn_measurement_method '\f and \w scans'
_diffrn_radiation_monochromator graphite
_diffrn_radiation_source 'fine-focus sealed tube'
_diffrn_radiation_type MoK\a
_diffrn_radiation_wavelength 0.71073
_diffrn_reflns_av_R_equivalents 0.0689
_diffrn_reflns_av_sigmaI/netI 0.0808
_diffrn_reflns_limit_h_max 15
_diffrn_reflns_limit_h_min -16
_diffrn_reflns_limit_k_max 16
_diffrn_reflns_limit_k_min -18
_diffrn_reflns_limit_l_max 14
_diffrn_reflns_limit_l_min -19
_diffrn_reflns_number 15395
_diffrn_reflns_theta_full 25.00
_diffrn_reflns_theta_max 31.98
_diffrn_reflns_theta_min 2.26
_exptl_absorpt_coefficient_mu 4.151
_exptl_absorpt_correction_T_max 0.605
_exptl_absorpt_correction_T_min 0.317
_exptl_absorpt_correction_type multi-scan
_exptl_absorpt_process_details HKL2000
_exptl_crystal_colour red
_exptl_crystal_density_diffrn 2.064
_exptl_crystal_density_method 'not measured'
_exptl_crystal_description prism
_exptl_crystal_F_000 992
_exptl_crystal_size_max 0.29
_exptl_crystal_size_mid 0.24
_exptl_crystal_size_min 0.12
_refine_diff_density_max 2.430
_refine_diff_density_min -3.589
_refine_diff_density_rms 0.204
_refine_ls_extinction_method none
_refine_ls_goodness_of_fit_ref 1.096
_refine_ls_hydrogen_treatment constr
_refine_ls_matrix_type full
_refine_ls_number_parameters 529
_refine_ls_number_reflns 10236
_refine_ls_number_restraints 0
_refine_ls_restrained_S_all 1.096
_refine_ls_R_factor_all 0.0569
_refine_ls_R_factor_gt 0.0464
_refine_ls_shift/su_max 0.003
_refine_ls_shift/su_mean 0.000
_refine_ls_structure_factor_coef Fsqd
_refine_ls_weighting_details 'calc w=1/[\s^2^(Fo^2^)+(0.0584P)^2^+0.0000P] where P=(Fo^2^+2Fc^2^)/3'
_refine_ls_weighting_scheme calc
_refine_ls_wR_factor_gt 0.1129
_refine_ls_wR_factor_ref 0.1167
_reflns_number_gt 8630
_reflns_number_total 10236
_reflns_threshold_expression >2sigma(I)
_cod_data_source_file om900186j_si_002.cif
_cod_data_source_block shelxl_9
_cod_depositor_comments
;
The following automatic conversions were performed:

'_symmetry_cell_setting' value 'Triclinic' changed to 'triclinic'
according to /home/saulius/struct/CIF-dictionaries/cif_core.dic
dictionary named 'cif_core.dic' version 2.4.2 from 2011-04-26.

Automatic conversion script
Id: cif_fix_values 1715 2011-07-08 13:25:40Z adriana 
;
_cod_original_sg_symbol_H-M 'P -1          '
_cod_database_code 4069416

loop_
_symmetry_equiv_pos_as_xyz
'x, y, z'
'-x, -y, -z'

loop_
_atom_site_label
_atom_site_type_symbol
_atom_site_fract_x
_atom_site_fract_y
_atom_site_fract_z
_atom_site_U_iso_or_equiv
_atom_site_adp_type
_atom_site_occupancy
_atom_site_symmetry_multiplicity
_atom_site_calc_flag
_atom_site_refinement_flags
Ir1 Ir 1.029489(15) 0.097581(12) 0.018964(12) 0.01858(6) Uani 1 1 d .
H1A H 1.0635 -0.0546 0.0627 0.054(19) Uiso 1 1 d R
F1 F 0.1471(2) 0.4851(2) 0.4306(2) 0.0223(5) Uani 1 1 d .
F2 F 0.2527(3) 0.3117(2) 0.3205(2) 0.0281(6) Uani 1 1 d .
F3 F 0.4769(3) 0.3303(2) 0.1249(2) 0.0291(6) Uani 1 1 d .
F4 F 0.5957(3) 0.5233(2) 0.0468(2) 0.0236(5) Uani 1 1 d .
F5 F 0.4953(3) 0.6959(2) 0.1510(2) 0.0235(5) Uani 1 1 d .
F6 F 0.0674(3) 0.5933(2) 0.2751(2) 0.0234(5) Uani 1 1 d .
F7 F -0.1720(3) 0.6520(2) 0.3072(2) 0.0302(6) Uani 1 1 d .
F8 F -0.2936(3) 0.8134(2) 0.4380(2) 0.0321(6) Uani 1 1 d .
F9 F -0.1657(3) 0.9150(2) 0.5385(2) 0.0265(6) Uani 1 1 d .
F10 F 0.0760(3) 0.8582(2) 0.5081(2) 0.0232(5) Uani 1 1 d .
F11 F 0.0300(2) 0.6452(2) 0.6150(2) 0.0233(5) Uani 1 1 d .
F12 F 0.0773(3) 0.5726(2) 0.7908(2) 0.0273(6) Uani 1 1 d .
F13 F 0.3243(3) 0.5509(3) 0.7728(2) 0.0407(8) Uani 1 1 d .
F14 F 0.5309(3) 0.6015(3) 0.5677(2) 0.0384(8) Uani 1 1 d .
F15 F 0.4865(3) 0.6737(2) 0.3875(2) 0.0283(6) Uani 1 1 d .
F16 F 0.3686(3) 0.8720(2) 0.4495(2) 0.0261(6) Uani 1 1 d .
F17 F 0.4597(3) 1.0589(2) 0.3384(2) 0.0306(6) Uani 1 1 d .
F18 F 0.4479(3) 1.1176(2) 0.1353(2) 0.0295(6) Uani 1 1 d .
F19 F 0.3434(3) 0.9816(2) 0.0463(2) 0.0276(6) Uani 1 1 d .
F20 F 0.2565(3) 0.7886(2) 0.1537(2) 0.0250(5) Uani 1 1 d .
O1 O 1.2965(4) 0.1162(3) -0.1765(3) 0.0432(10) Uani 1 1 d .
C1 C 1.1966(5) 0.1041(4) -0.1047(4) 0.0286(10) Uani 1 1 d .
C2 C 1.0624(4) 0.2586(4) 0.0682(3) 0.0248(10) Uani 1 1 d .
C3 C 0.9478(4) 0.2589(3) 0.0430(3) 0.0210(8) Uani 1 1 d .
C4 C 0.8490(4) 0.1864(3) 0.1245(3) 0.0197(8) Uani 1 1 d .
C5 C 0.9013(4) 0.1339(3) 0.1974(3) 0.0199(8) Uani 1 1 d .
C6 C 1.0334(4) 0.1720(3) 0.1624(3) 0.0179(8) Uani 1 1 d .
C7 C 1.1804(5) 0.3237(4) 0.0149(5) 0.0360(11) Uani 1 1 d .
H7A H 1.1704 0.3862 0.0573 0.043 Uiso 1 1 calc R
H7B H 1.1951 0.3475 -0.0634 0.043 Uiso 1 1 calc R
H7C H 1.2552 0.2813 0.0149 0.043 Uiso 1 1 calc R
C8 C 0.9255(6) 0.3388(4) -0.0391(4) 0.0322(11) Uani 1 1 d .
H8A H 0.8776 0.3999 0.0004 0.039 Uiso 1 1 calc R
H8B H 0.8744 0.3059 -0.0728 0.039 Uiso 1 1 calc R
H8C H 1.0099 0.3633 -0.0990 0.039 Uiso 1 1 calc R
C9 C 0.7137(4) 0.1756(4) 0.1336(4) 0.0277(10) Uani 1 1 d .
H9A H 0.6597 0.2339 0.1742 0.033 Uiso 1 1 calc R
H9B H 0.6765 0.1068 0.1752 0.033 Uiso 1 1 calc R
H9C H 0.7158 0.1789 0.0574 0.033 Uiso 1 1 calc R
C10 C 0.8315(5) 0.0563(4) 0.2996(4) 0.0284(10) Uani 1 1 d .
H10A H 0.8054 0.0930 0.3687 0.034 Uiso 1 1 calc R
H10B H 0.8901 -0.0030 0.3010 0.034 Uiso 1 1 calc R
H10C H 0.7536 0.0282 0.2956 0.034 Uiso 1 1 calc R
C11 C 1.1191(5) 0.1449(4) 0.2221(4) 0.0318(11) Uani 1 1 d .
H11A H 1.0933 0.1871 0.2874 0.038 Uiso 1 1 calc R
H11B H 1.2102 0.1610 0.1700 0.038 Uiso 1 1 calc R
H11C H 1.1102 0.0685 0.2484 0.038 Uiso 1 1 calc R
C12 C 0.3102(4) 0.6005(3) 0.2940(3) 0.0169(7) Uani 1 1 d .
C13 C 0.2580(4) 0.4988(3) 0.3327(3) 0.0184(8) Uani 1 1 d .
C14 C 0.3089(4) 0.4083(3) 0.2785(4) 0.0196(8) Uani 1 1 d .
C15 C 0.4227(4) 0.4170(3) 0.1808(4) 0.0203(8) Uani 1 1 d .
C16 C 0.4825(4) 0.5160(3) 0.1398(3) 0.0185(8) Uani 1 1 d .
C17 C 0.4255(4) 0.6039(3) 0.1969(3) 0.0190(8) Uani 1 1 d .
C18 C 0.0863(4) 0.7218(3) 0.3912(3) 0.0177(8) Uani 1 1 d .
C19 C 0.0156(4) 0.6731(3) 0.3425(3) 0.0192(8) Uani 1 1 d .
C20 C -0.1096(5) 0.7025(4) 0.3569(4) 0.0228(8) Uani 1 1 d .
C21 C -0.1722(5) 0.7847(4) 0.4230(4) 0.0244(9) Uani 1 1 d .
C22 C -0.1063(4) 0.8357(3) 0.4724(3) 0.0209(8) Uani 1 1 d .
C23 C 0.0181(4) 0.8042(3) 0.4558(3) 0.0187(8) Uani 1 1 d .
C24 C 0.2573(4) 0.6663(3) 0.4905(3) 0.0188(8) Uani 1 1 d .
C25 C 0.1571(4) 0.6384(3) 0.5969(3) 0.0177(7) Uani 1 1 d .
C26 C 0.1796(4) 0.6007(3) 0.6904(3) 0.0206(8) Uani 1 1 d .
C27 C 0.3041(5) 0.5877(4) 0.6815(4) 0.0255(9) Uani 1 1 d .
C28 C 0.4072(5) 0.6143(4) 0.5782(4) 0.0263(9) Uani 1 1 d .
C29 C 0.3810(4) 0.6511(4) 0.4863(4) 0.0219(8) Uani 1 1 d .
C30 C 0.3089(4) 0.8173(3) 0.3071(3) 0.0189(8) Uani 1 1 d .
C31 C 0.3628(4) 0.8923(3) 0.3477(3) 0.0205(8) Uani 1 1 d .
C32 C 0.4106(4) 0.9917(3) 0.2924(4) 0.0232(9) Uani 1 1 d .
C33 C 0.4058(4) 1.0213(3) 0.1898(4) 0.0231(9) Uani 1 1 d .
C34 C 0.3525(5) 0.9513(3) 0.1453(4) 0.0219(8) Uani 1 1 d .
C35 C 0.3062(4) 0.8522(3) 0.2029(3) 0.0197(8) Uani 1 1 d .
B1 B 0.2400(5) 0.7013(4) 0.3714(4) 0.0173(8) Uani 1 1 d .

loop_
_atom_site_aniso_label
_atom_site_aniso_U_11
_atom_site_aniso_U_22
_atom_site_aniso_U_33
_atom_site_aniso_U_23
_atom_site_aniso_U_13
_atom_site_aniso_U_12
Ir1 0.01546(9) 0.02053(9) 0.01930(8) -0.00538(6) -0.00578(6) -0.00342(6)
F1 0.0180(13) 0.0234(12) 0.0206(11) 0.0021(9) -0.0036(10) -0.0079(10)
F2 0.0323(16) 0.0149(12) 0.0367(14) 0.0015(10) -0.0143(12) -0.0064(11)
F3 0.0304(16) 0.0163(12) 0.0398(15) -0.0090(11) -0.0125(13) 0.0018(11)
F4 0.0181(13) 0.0265(13) 0.0225(11) -0.0045(10) -0.0044(10) -0.0024(10)
F5 0.0224(14) 0.0172(11) 0.0248(12) -0.0021(9) -0.0032(10) -0.0072(10)
F6 0.0283(14) 0.0218(12) 0.0268(12) -0.0086(10) -0.0168(11) 0.0007(11)
F7 0.0270(15) 0.0349(15) 0.0386(15) -0.0074(12) -0.0222(13) -0.0031(12)
F8 0.0209(14) 0.0363(16) 0.0418(15) -0.0046(13) -0.0159(12) 0.0022(12)
F9 0.0231(14) 0.0253(13) 0.0298(13) -0.0094(11) -0.0088(11) 0.0042(11)
F10 0.0225(14) 0.0234(12) 0.0257(12) -0.0072(10) -0.0108(11) -0.0020(10)
F11 0.0173(13) 0.0308(14) 0.0208(11) 0.0042(10) -0.0080(10) -0.0033(11)
F12 0.0349(16) 0.0259(13) 0.0201(11) 0.0003(10) -0.0107(11) -0.0056(12)
F13 0.045(2) 0.055(2) 0.0305(14) 0.0018(14) -0.0251(14) 0.0054(16)
F14 0.0233(16) 0.063(2) 0.0367(15) -0.0047(14) -0.0207(13) 0.0070(15)
F15 0.0203(14) 0.0402(16) 0.0255(12) -0.0051(11) -0.0102(11) -0.0010(12)
F16 0.0311(15) 0.0291(14) 0.0210(11) -0.0061(10) -0.0122(11) -0.0093(11)
F17 0.0270(15) 0.0257(14) 0.0384(15) -0.0086(11) -0.0109(12) -0.0119(11)
F18 0.0228(14) 0.0174(12) 0.0427(15) 0.0047(11) -0.0093(12) -0.0080(11)
F19 0.0323(16) 0.0249(13) 0.0261(12) 0.0059(10) -0.0141(12) -0.0035(12)
F20 0.0334(15) 0.0235(13) 0.0224(11) 0.0021(10) -0.0159(11) -0.0100(11)
O1 0.025(2) 0.046(2) 0.041(2) -0.0100(17) 0.0054(16) -0.0128(17)
C1 0.027(3) 0.024(2) 0.033(2) -0.0050(18) -0.010(2) -0.0088(18)
C2 0.018(2) 0.045(3) 0.0139(16) -0.0152(17) -0.0087(16) 0.019(2)
C3 0.019(2) 0.0196(19) 0.0217(18) -0.0024(15) -0.0061(16) -0.0034(16)
C4 0.022(2) 0.0204(19) 0.0222(18) -0.0040(15) -0.0138(17) -0.0010(16)
C5 0.019(2) 0.0175(18) 0.0246(19) -0.0080(15) -0.0089(17) 0.0012(16)
C6 0.019(2) 0.0179(18) 0.0234(18) -0.0076(15) -0.0141(16) -0.0010(15)
C7 0.031(3) 0.031(3) 0.043(3) -0.012(2) -0.011(2) -0.007(2)
C8 0.043(3) 0.023(2) 0.032(2) 0.0039(19) -0.019(2) -0.006(2)
C9 0.019(2) 0.035(2) 0.036(2) -0.009(2) -0.0167(19) 0.0026(19)
C10 0.034(3) 0.030(2) 0.0199(19) -0.0019(17) -0.0088(19) -0.007(2)
C11 0.029(3) 0.040(3) 0.034(2) -0.015(2) -0.019(2) 0.008(2)
C12 0.020(2) 0.0157(17) 0.0192(17) -0.0033(14) -0.0113(16) -0.0035(15)
C13 0.018(2) 0.0211(19) 0.0170(17) 0.0023(14) -0.0087(15) -0.0054(16)
C14 0.019(2) 0.0165(18) 0.028(2) -0.0010(15) -0.0149(17) -0.0049(15)
C15 0.024(2) 0.0152(18) 0.0248(19) -0.0034(15) -0.0132(17) -0.0025(16)
C16 0.0148(19) 0.023(2) 0.0178(17) -0.0002(15) -0.0069(15) -0.0024(15)
C17 0.021(2) 0.0165(18) 0.0189(17) 0.0014(14) -0.0086(16) -0.0052(15)
C18 0.018(2) 0.0206(19) 0.0157(16) 0.0006(14) -0.0081(15) -0.0024(15)
C19 0.019(2) 0.0170(18) 0.0223(18) -0.0034(14) -0.0094(16) -0.0020(15)
C20 0.023(2) 0.025(2) 0.026(2) -0.0006(16) -0.0154(18) -0.0034(17)
C21 0.021(2) 0.025(2) 0.029(2) 0.0016(17) -0.0121(18) -0.0009(17)
C22 0.021(2) 0.0169(18) 0.0232(19) 0.0007(15) -0.0085(17) -0.0018(16)
C23 0.021(2) 0.0170(18) 0.0204(17) -0.0003(14) -0.0106(16) -0.0037(15)
C24 0.020(2) 0.0171(18) 0.0222(18) -0.0048(15) -0.0110(16) -0.0028(15)
C25 0.018(2) 0.0159(17) 0.0202(17) -0.0035(14) -0.0085(15) -0.0026(15)
C26 0.024(2) 0.0204(19) 0.0170(17) -0.0035(15) -0.0076(16) -0.0002(16)
C27 0.033(3) 0.027(2) 0.0233(19) -0.0024(17) -0.0189(19) 0.0031(19)
C28 0.021(2) 0.031(2) 0.033(2) -0.0044(18) -0.0178(19) 0.0042(19)
C29 0.020(2) 0.025(2) 0.0223(18) -0.0072(16) -0.0092(16) -0.0001(17)
C30 0.018(2) 0.0180(18) 0.0203(18) -0.0022(14) -0.0078(16) -0.0016(15)
C31 0.021(2) 0.0212(19) 0.0203(18) -0.0067(15) -0.0081(16) -0.0019(16)
C32 0.018(2) 0.0192(19) 0.031(2) -0.0085(16) -0.0070(18) -0.0021(16)
C33 0.018(2) 0.0133(18) 0.035(2) -0.0010(16) -0.0077(18) -0.0027(15)
C34 0.022(2) 0.0187(19) 0.0244(19) 0.0015(15) -0.0099(17) -0.0020(16)
C35 0.020(2) 0.0189(19) 0.0220(18) -0.0037(15) -0.0097(16) -0.0025(16)
B1 0.020(2) 0.0150(19) 0.0183(19) -0.0037(15) -0.0085(18) -0.0058(17)

loop_
_atom_type_symbol
_atom_type_description
_atom_type_scat_dispersion_real
_atom_type_scat_dispersion_imag
_atom_type_scat_source
C C 0.0033 0.0016 'International Tables Vol C Tables 4.2.6.8 and 6.1.1.4'
H H 0.0000 0.0000 'International Tables Vol C Tables 4.2.6.8 and 6.1.1.4'
B B 0.0013 0.0007 'International Tables Vol C Tables 4.2.6.8 and 6.1.1.4'
O O 0.0106 0.0060 'International Tables Vol C Tables 4.2.6.8 and 6.1.1.4'
F F 0.0171 0.0103 'International Tables Vol C Tables 4.2.6.8 and 6.1.1.4'
Ir Ir -1.4442 7.9887 'International Tables Vol C Tables 4.2.6.8 and 6.1.1.4'

loop_
_geom_angle_atom_site_label_1
_geom_angle_atom_site_label_2
_geom_angle_atom_site_label_3
_geom_angle
_geom_angle_site_symmetry_1
_geom_angle_site_symmetry_3
C1 Ir1 C6 110.89(18) . .
C1 Ir1 C3 109.46(18) . .
C6 Ir1 C3 64.06(15) . .
C1 Ir1 C5 148.93(18) . .
C6 Ir1 C5 38.04(15) . .
C3 Ir1 C5 62.82(15) . .
C1 Ir1 C4 147.34(18) . .
C6 Ir1 C4 63.15(15) . .
C3 Ir1 C4 37.98(16) . .
C5 Ir1 C4 36.67(15) . .
C1 Ir1 C2 91.19(18) . .
C6 Ir1 C2 39.07(15) . .
C3 Ir1 C2 38.14(15) . .
C5 Ir1 C2 63.92(15) . .
C4 Ir1 C2 63.70(15) . .
C1 Ir1 Ir1 94.29(14) . 2_755
C6 Ir1 Ir1 136.49(11) . 2_755
C3 Ir1 Ir1 140.10(12) . 2_755
C5 Ir1 Ir1 110.38(11) . 2_755
C4 Ir1 Ir1 111.75(11) . 2_755
C2 Ir1 Ir1 174.29(11) . 2_755
C1 Ir1 H1A 89.8 . .
C6 Ir1 H1A 98.9 . .
C3 Ir1 H1A 157.5 . .
C5 Ir1 H1A 94.7 . .
C4 Ir1 H1A 122.5 . .
C2 Ir1 H1A 134.0 . .
Ir1 Ir1 H1A 44.5 2_755 .
O1 C1 Ir1 174.5(4) . .
C7 C2 C3 129.8(4) . .
C7 C2 C6 126.5(4) . .
C3 C2 C6 103.8(4) . .
C7 C2 Ir1 126.8(3) . .
C3 C2 Ir1 68.0(3) . .
C6 C2 Ir1 67.5(2) . .
C4 C3 C2 110.4(4) . .
C4 C3 C8 124.5(4) . .
C2 C3 C8 123.9(4) . .
C4 C3 Ir1 73.2(2) . .
C2 C3 Ir1 73.9(3) . .
C8 C3 Ir1 129.6(3) . .
C5 C4 C3 107.9(4) . .
C5 C4 C9 126.7(4) . .
C3 C4 C9 125.3(4) . .
C5 C4 Ir1 71.6(2) . .
C3 C4 Ir1 68.8(2) . .
C9 C4 Ir1 128.2(3) . .
C4 C5 C6 108.7(4) . .
C4 C5 C10 127.0(4) . .
C6 C5 C10 124.2(4) . .
C4 C5 Ir1 71.8(2) . .
C6 C5 Ir1 68.8(2) . .
C10 C5 Ir1 128.2(3) . .
C5 C6 C11 126.2(4) . .
C5 C6 C2 108.9(3) . .
C11 C6 C2 124.1(4) . .
C5 C6 Ir1 73.2(2) . .
C11 C6 Ir1 127.8(3) . .
C2 C6 Ir1 73.4(2) . .
C2 C7 H7A 109.5 . .
C2 C7 H7B 109.5 . .
H7A C7 H7B 109.5 . .
C2 C7 H7C 109.5 . .
H7A C7 H7C 109.5 . .
H7B C7 H7C 109.5 . .
C3 C8 H8A 109.5 . .
C3 C8 H8B 109.5 . .
H8A C8 H8B 109.5 . .
C3 C8 H8C 109.5 . .
H8A C8 H8C 109.5 . .
H8B C8 H8C 109.5 . .
C4 C9 H9A 109.5 . .
C4 C9 H9B 109.5 . .
H9A C9 H9B 109.5 . .
C4 C9 H9C 109.5 . .
H9A C9 H9C 109.5 . .
H9B C9 H9C 109.5 . .
C5 C10 H10A 109.5 . .
C5 C10 H10B 109.5 . .
H10A C10 H10B 109.5 . .
C5 C10 H10C 109.5 . .
H10A C10 H10C 109.5 . .
H10B C10 H10C 109.5 . .
C6 C11 H11A 109.5 . .
C6 C11 H11B 109.5 . .
H11A C11 H11B 109.5 . .
C6 C11 H11C 109.5 . .
H11A C11 H11C 109.5 . .
H11B C11 H11C 109.5 . .
C17 C12 C13 113.8(4) . .
C17 C12 B1 126.9(4) . .
C13 C12 B1 119.0(4) . .
F1 C13 C14 116.3(4) . .
F1 C13 C12 119.0(4) . .
C14 C13 C12 124.8(4) . .
F2 C14 C13 121.7(4) . .
F2 C14 C15 119.5(4) . .
C13 C14 C15 118.7(4) . .
F3 C15 C14 120.9(4) . .
F3 C15 C16 119.7(4) . .
C14 C15 C16 119.4(4) . .
F4 C16 C17 121.7(4) . .
F4 C16 C15 119.1(4) . .
C17 C16 C15 119.1(4) . .
F5 C17 C16 113.8(4) . .
F5 C17 C12 122.0(4) . .
C16 C17 C12 124.1(4) . .
C23 C18 C19 113.1(4) . .
C23 C18 B1 118.4(4) . .
C19 C18 B1 128.3(3) . .
F6 C19 C20 114.8(4) . .
F6 C19 C18 121.3(4) . .
C20 C19 C18 123.9(4) . .
F7 C20 C21 119.3(4) . .
F7 C20 C19 120.7(4) . .
C21 C20 C19 120.0(4) . .
F8 C21 C22 121.1(4) . .
F8 C21 C20 120.5(4) . .
C22 C21 C20 118.3(4) . .
F9 C22 C21 119.5(4) . .
F9 C22 C23 120.7(4) . .
C21 C22 C23 119.8(4) . .
F10 C23 C22 116.2(4) . .
F10 C23 C18 119.0(4) . .
C22 C23 C18 124.9(4) . .
C29 C24 C25 113.9(4) . .
C29 C24 B1 119.4(4) . .
C25 C24 B1 126.3(4) . .
F11 C25 C26 115.3(4) . .
F11 C25 C24 121.6(3) . .
C26 C25 C24 123.1(4) . .
F12 C26 C27 119.6(4) . .
F12 C26 C25 119.9(4) . .
C27 C26 C25 120.4(4) . .
F13 C27 C26 119.7(4) . .
F13 C27 C28 121.3(4) . .
C26 C27 C28 119.0(4) . .
F14 C28 C27 119.8(4) . .
F14 C28 C29 121.2(4) . .
C27 C28 C29 119.0(4) . .
F15 C29 C24 119.7(4) . .
F15 C29 C28 115.8(4) . .
C24 C29 C28 124.5(4) . .
C31 C30 C35 113.3(4) . .
C31 C30 B1 128.0(4) . .
C35 C30 B1 118.5(4) . .
F16 C31 C32 114.7(4) . .
F16 C31 C30 120.5(4) . .
C32 C31 C30 124.8(4) . .
F17 C32 C33 120.2(4) . .
F17 C32 C31 120.6(4) . .
C33 C32 C31 119.2(4) . .
F18 C33 C32 120.9(4) . .
F18 C33 C34 120.1(4) . .
C32 C33 C34 119.0(4) . .
F19 C34 C33 119.1(4) . .
F19 C34 C35 120.8(4) . .
C33 C34 C35 120.1(4) . .
F20 C35 C34 116.5(4) . .
F20 C35 C30 120.0(4) . .
C34 C35 C30 123.6(4) . .
C30 B1 C18 101.9(3) . .
C30 B1 C12 111.9(3) . .
C18 B1 C12 113.8(3) . .
C30 B1 C24 113.7(3) . .
C18 B1 C24 113.5(3) . .
C12 B1 C24 102.5(3) . .

loop_
_geom_bond_atom_site_label_1
_geom_bond_atom_site_label_2
_geom_bond_distance
_geom_bond_site_symmetry_2
Ir1 C1 1.895(5) .
Ir1 C6 2.188(4) .
Ir1 C3 2.190(4) .
Ir1 C5 2.247(4) .
Ir1 C4 2.249(4) .
Ir1 C2 2.269(5) .
Ir1 Ir1 2.7069(3) 2_755
Ir1 H1A 2.0111 .
F1 C13 1.362(5) .
F2 C14 1.345(5) .
F3 C15 1.351(5) .
F4 C16 1.339(5) .
F5 C17 1.359(5) .
F6 C19 1.348(4) .
F7 C20 1.345(5) .
F8 C21 1.338(5) .
F9 C22 1.348(5) .
F10 C23 1.358(5) .
F11 C25 1.351(5) .
F12 C26 1.356(5) .
F13 C27 1.339(5) .
F14 C28 1.347(5) .
F15 C29 1.350(5) .
F16 C31 1.355(5) .
F17 C32 1.337(5) .
F18 C33 1.336(5) .
F19 C34 1.353(5) .
F20 C35 1.342(5) .
O1 C1 1.125(6) .
C2 C7 1.454(7) .
C2 C3 1.459(6) .
C2 C6 1.492(6) .
C3 C4 1.446(6) .
C3 C8 1.488(6) .
C4 C5 1.414(6) .
C4 C9 1.488(6) .
C5 C6 1.446(6) .
C5 C10 1.506(6) .
C6 C11 1.485(6) .
C7 H7A 0.9800 .
C7 H7B 0.9800 .
C7 H7C 0.9800 .
C8 H8A 0.9800 .
C8 H8B 0.9800 .
C8 H8C 0.9800 .
C9 H9A 0.9800 .
C9 H9B 0.9800 .
C9 H9C 0.9800 .
C10 H10A 0.9800 .
C10 H10B 0.9800 .
C10 H10C 0.9800 .
C11 H11A 0.9800 .
C11 H11B 0.9800 .
C11 H11C 0.9800 .
C12 C17 1.380(6) .
C12 C13 1.384(6) .
C12 B1 1.660(6) .
C13 C14 1.374(6) .
C14 C15 1.375(6) .
C15 C16 1.384(6) .
C16 C17 1.377(6) .
C18 C23 1.393(6) .
C18 C19 1.395(6) .
C18 B1 1.653(6) .
C19 C20 1.383(6) .
C20 C21 1.385(6) .
C21 C22 1.375(6) .
C22 C23 1.374(6) .
C24 C29 1.378(6) .
C24 C25 1.394(6) .
C24 B1 1.660(6) .
C25 C26 1.382(6) .
C26 C27 1.362(6) .
C27 C28 1.380(7) .
C28 C29 1.383(6) .
C30 C31 1.394(6) .
C30 C35 1.398(6) .
C30 B1 1.652(6) .
C31 C32 1.385(6) .
C32 C33 1.375(6) .
C33 C34 1.379(6) .
C34 C35 1.386(6) .
